data_1543677
loop_
_publ_author_name
'Dalvi, Prashant B.'
'Lin, Kuang-Ling'
'Kulkarni, Manohar V.'
'Sun, Chung-Ming'

_publ_section_title
;
 Rhodium-Catalyzed Regioselective Synthesis of Isocoumarins through
 Benzothiadiazine-Fused Frameworks.
;
_journal_issue 15
_journal_name_full 'Organic letters'
_journal_page_first 3706
_journal_page_last 3709
_journal_paper_doi 10.1021/acs.orglett.6b01408
_journal_volume 18
_journal_year 2016
_chemical_formula_sum 'C23 H25 Cl2 N3 O4 S'
_chemical_formula_weight 510.42
_chemical_name_systematic
; 
 ? 
;
_space_group_IT_number 14
_symmetry_cell_setting monoclinic
_symmetry_space_group_name_Hall '-P 2yn'
_symmetry_space_group_name_H-M 'P 1 21/n 1'
_atom_sites_solution_hydrogens geom
_atom_sites_solution_primary direct
_atom_sites_solution_secondary difmap
_audit_creation_method SHELXL-97
_cell_angle_alpha 90.00
_cell_angle_beta 93.831(2)
_cell_angle_gamma 90.00
_cell_formula_units_Z 4
_cell_length_a 12.0780(5)
_cell_length_b 10.4524(5)
_cell_length_c 18.2579(8)
_cell_measurement_reflns_used 7211
_cell_measurement_temperature 100(2)
_cell_measurement_theta_max 26.3347
_cell_measurement_theta_min 2.5795
_cell_volume 2299.80(18)
_computing_cell_refinement 'SAINT V7.34A (Bruker AXS, 2006)'
_computing_data_collection 'APEX2 (Bruker AXS, 2010)'
_computing_data_reduction 'SAINT V7.34A (Bruker AXS, 2006)'
_computing_molecular_graphics 'SHELXTL (Sheldrick, 2008)'
_computing_publication_material SHELXTL
_computing_structure_refinement 'SHELXL-97 (Sheldrick, 2008)'
_computing_structure_solution 'SHELXS-97 (Sheldrick, 2008)'
_diffrn_ambient_temperature 100(2)
_diffrn_detector_area_resol_mean 8.3333
_diffrn_measured_fraction_theta_full 0.988
_diffrn_measured_fraction_theta_max 0.988
_diffrn_measurement_device_type 'Bruker APEX-II CCD'
_diffrn_measurement_method '\f and \w scans'
_diffrn_radiation_monochromator graphite
_diffrn_radiation_source 'fine-focus sealed tube'
_diffrn_radiation_type MoK\a
_diffrn_radiation_wavelength 0.71073
_diffrn_reflns_av_R_equivalents 0.0271
_diffrn_reflns_av_sigmaI/netI 0.0242
_diffrn_reflns_limit_h_max 13
_diffrn_reflns_limit_h_min -15
_diffrn_reflns_limit_k_max 13
_diffrn_reflns_limit_k_min -13
_diffrn_reflns_limit_l_max 15
_diffrn_reflns_limit_l_min -22
_diffrn_reflns_number 19431
_diffrn_reflns_theta_full 26.41
_diffrn_reflns_theta_max 26.41
_diffrn_reflns_theta_min 1.96
_exptl_absorpt_coefficient_mu 0.410
_exptl_absorpt_correction_T_max 0.9486
_exptl_absorpt_correction_T_min 0.8793
_exptl_absorpt_correction_type multi-scan
_exptl_absorpt_process_details 'SADABS V2008/1 (Bruker AXS)'
_exptl_crystal_colour Colorless
_exptl_crystal_density_diffrn 1.474
_exptl_crystal_density_meas ?
_exptl_crystal_density_method 'not measured'
_exptl_crystal_description Columnar
_exptl_crystal_F_000 1064
_exptl_crystal_size_max 0.18
_exptl_crystal_size_mid 0.12
_exptl_crystal_size_min 0.10
_refine_diff_density_max 0.403
_refine_diff_density_min -0.404
_refine_diff_density_rms 0.085
_refine_ls_extinction_method none
_refine_ls_goodness_of_fit_ref 1.139
_refine_ls_hydrogen_treatment constr
_refine_ls_matrix_type full
_refine_ls_number_parameters 299
_refine_ls_number_reflns 4656
_refine_ls_number_restraints 0
_refine_ls_restrained_S_all 1.139
_refine_ls_R_factor_all 0.0369
_refine_ls_R_factor_gt 0.0310
_refine_ls_shift/su_max 0.001
_refine_ls_shift/su_mean 0.000
_refine_ls_structure_factor_coef Fsqd
_refine_ls_weighting_details 'calc w=1/[\s^2^(Fo^2^)+(0.0622P)^2^+0.7268P] where P=(Fo^2^+2Fc^2^)/3'
_refine_ls_weighting_scheme calc
_refine_ls_wR_factor_gt 0.0891
_refine_ls_wR_factor_ref 0.1070
_reflns_number_gt 4153
_reflns_number_total 4656
_reflns_threshold_expression >2sigma(I)
_cod_data_source_file ol6b01408_si_003.cif
_cod_data_source_block 101201lt_0m
_cod_depositor_comments
;
The following automatic conversions were performed:

'_exptl_crystal_density_meas' value 'not measured' was changed to '?'
- the value is perceived as not measured.

Automatic conversion script
Id: cif_fix_values 4268 2015-11-12 08:31:59Z antanas 

 Adding full bibliography for 1543677--1543680.cif.
;
_cod_database_code 1543677

loop_
_symmetry_equiv_pos_as_xyz
'x, y, z'
'-x+1/2, y+1/2, -z+1/2'
'-x, -y, -z'
'x-1/2, -y-1/2, z-1/2'

loop_
_atom_site_label
_atom_site_type_symbol
_atom_site_fract_x
_atom_site_fract_y
_atom_site_fract_z
_atom_site_U_iso_or_equiv
_atom_site_adp_type
_atom_site_occupancy
_atom_site_symmetry_multiplicity
_atom_site_calc_flag
_atom_site_refinement_flags
S1 S -0.04138(3) 0.32373(4) 0.82673(2) 0.01554(12) Uani 1 1 d .
Cl2 Cl -0.13781(4) 0.24370(4) 0.99122(2) 0.02464(13) Uani 1 1 d .
Cl1 Cl -0.05001(4) 0.62474(4) 0.79360(3) 0.02860(14) Uani 1 1 d .
O1 O 0.31122(10) 0.53899(12) 0.41903(6) 0.0179(3) Uani 1 1 d .
O2 O -0.11090(10) 0.33992(13) 0.75999(6) 0.0219(3) Uani 1 1 d .
O3 O 0.12533(10) 0.52886(14) 0.41242(7) 0.0267(3) Uani 1 1 d .
O4 O -0.03980(10) 0.19957(12) 0.85913(7) 0.0214(3) Uani 1 1 d .
N1 N 0.08369(11) 0.36924(14) 0.81969(7) 0.0173(3) Uani 1 1 d .
N2 N 0.06898(11) 0.41384(15) 0.68835(7) 0.0165(3) Uani 1 1 d .
H2 H -0.0011 0.3950 0.6770 0.020 Uiso 1 1 calc R
N3 N 0.22825(11) 0.44416(14) 0.75209(7) 0.0157(3) Uani 1 1 d .
C1 C -0.15186(15) 0.61952(19) 0.99478(10) 0.0236(4) Uani 1 1 d .
H1 H -0.1720 0.6816 1.0295 0.028 Uiso 1 1 calc R
C2 C -0.11912(15) 0.65764(18) 0.92693(10) 0.0227(4) Uani 1 1 d .
H2A H -0.1174 0.7459 0.9146 0.027 Uiso 1 1 calc R
C3 C -0.08897(14) 0.56646(17) 0.87721(9) 0.0191(4) Uani 1 1 d .
C4 C -0.08910(13) 0.43473(16) 0.89266(9) 0.0156(3) Uani 1 1 d .
C5 C 0.12038(14) 0.40646(16) 0.75664(9) 0.0154(3) Uani 1 1 d .
C6 C 0.14411(14) 0.45573(16) 0.63897(9) 0.0160(3) Uani 1 1 d .
C7 C 0.13186(14) 0.47366(16) 0.56401(9) 0.0169(4) Uani 1 1 d .
H7 H 0.0630 0.4589 0.5371 0.020 Uiso 1 1 calc R
C8 C 0.22516(14) 0.51449(16) 0.52950(9) 0.0163(3) Uani 1 1 d .
C9 C 0.21345(14) 0.52882(16) 0.44816(9) 0.0167(3) Uani 1 1 d .
C10 C 0.30743(15) 0.54227(19) 0.33948(9) 0.0227(4) Uani 1 1 d .
H10A H 0.2717 0.4643 0.3197 0.034 Uiso 1 1 calc R
H10B H 0.3831 0.5476 0.3234 0.034 Uiso 1 1 calc R
H10C H 0.2649 0.6171 0.3216 0.034 Uiso 1 1 calc R
C11 C -0.15510(15) 0.49137(18) 1.01167(10) 0.0211(4) Uani 1 1 d .
H11 H -0.1779 0.4652 1.0582 0.025 Uiso 1 1 calc R
C12 C -0.12533(14) 0.39957(17) 0.96133(9) 0.0169(3) Uani 1 1 d .
C13 C 0.31186(14) 0.44385(17) 0.81513(9) 0.0164(3) Uani 1 1 d .
H13 H 0.2720 0.4161 0.8587 0.020 Uiso 1 1 calc R
C14 C 0.35021(15) 0.58178(17) 0.83082(9) 0.0191(4) Uani 1 1 d .
H14A H 0.2838 0.6372 0.8317 0.023 Uiso 1 1 calc R
H14B H 0.3936 0.6111 0.7899 0.023 Uiso 1 1 calc R
C15 C 0.42124(15) 0.60011(18) 0.90328(9) 0.0215(4) Uani 1 1 d .
H15A H 0.3970 0.6796 0.9270 0.026 Uiso 1 1 calc R
H15B H 0.4063 0.5280 0.9364 0.026 Uiso 1 1 calc R
C16 C 0.54654(16) 0.60798(19) 0.89592(10) 0.0259(4) Uani 1 1 d .
H16A H 0.5639 0.6948 0.8783 0.031 Uiso 1 1 calc R
H16B H 0.5841 0.5982 0.9455 0.031 Uiso 1 1 calc R
C17 C 0.59654(16) 0.5112(2) 0.84525(10) 0.0280(4) Uani 1 1 d .
H17A H 0.5576 0.5196 0.7960 0.034 Uiso 1 1 calc R
H17B H 0.6751 0.5349 0.8404 0.034 Uiso 1 1 calc R
C18 C 0.59312(16) 0.3712(2) 0.86753(11) 0.0296(4) Uani 1 1 d .
H18A H 0.6306 0.3631 0.9172 0.036 Uiso 1 1 calc R
H18B H 0.6373 0.3218 0.8336 0.036 Uiso 1 1 calc R
C19 C 0.47852(15) 0.30823(19) 0.86858(10) 0.0242(4) Uani 1 1 d .
H19A H 0.4442 0.3352 0.9138 0.029 Uiso 1 1 calc R
H19B H 0.4887 0.2143 0.8712 0.029 Uiso 1 1 calc R
C20 C 0.39755(14) 0.33922(18) 0.80234(9) 0.0202(4) Uani 1 1 d .
H20A H 0.4413 0.3658 0.7610 0.024 Uiso 1 1 calc R
H20B H 0.3574 0.2599 0.7873 0.024 Uiso 1 1 calc R
C21 C 0.24536(14) 0.47517(16) 0.67921(9) 0.0154(3) Uani 1 1 d .
C22 C 0.32656(14) 0.53651(16) 0.56965(9) 0.0172(3) Uani 1 1 d .
H22 H 0.3886 0.5651 0.5448 0.021 Uiso 1 1 calc R
C23 C 0.33788(14) 0.51721(17) 0.64507(9) 0.0181(4) Uani 1 1 d .
H23 H 0.4065 0.5323 0.6723 0.022 Uiso 1 1 calc R

loop_
_atom_site_aniso_label
_atom_site_aniso_U_11
_atom_site_aniso_U_22
_atom_site_aniso_U_33
_atom_site_aniso_U_23
_atom_site_aniso_U_13
_atom_site_aniso_U_12
S1 0.0140(2) 0.0183(2) 0.0144(2) 0.00070(15) 0.00208(15) -0.00009(16)
Cl2 0.0326(3) 0.0207(2) 0.0214(2) 0.00434(16) 0.00774(18) -0.00584(18)
Cl1 0.0388(3) 0.0221(3) 0.0262(2) 0.01012(17) 0.01210(19) 0.00362(19)
O1 0.0170(6) 0.0247(7) 0.0122(5) 0.0023(5) 0.0030(4) 0.0010(5)
O2 0.0157(6) 0.0339(8) 0.0159(6) 0.0006(5) -0.0007(5) -0.0029(5)
O3 0.0173(7) 0.0456(9) 0.0171(6) 0.0062(6) 0.0000(5) -0.0004(6)
O4 0.0225(7) 0.0173(6) 0.0251(6) 0.0013(5) 0.0066(5) 0.0014(5)
N1 0.0131(7) 0.0247(8) 0.0143(7) 0.0016(6) 0.0020(5) 0.0006(6)
N2 0.0116(7) 0.0243(8) 0.0135(6) 0.0011(6) 0.0006(5) -0.0023(6)
N3 0.0137(7) 0.0217(8) 0.0119(6) -0.0012(5) 0.0010(5) -0.0008(6)
C1 0.0199(9) 0.0265(10) 0.0245(9) -0.0056(7) 0.0019(7) 0.0026(7)
C2 0.0207(9) 0.0188(9) 0.0281(9) 0.0009(7) -0.0006(7) 0.0026(7)
C3 0.0167(9) 0.0219(9) 0.0189(8) 0.0042(7) 0.0016(6) -0.0004(7)
C4 0.0118(8) 0.0182(9) 0.0166(8) 0.0006(6) -0.0005(6) 0.0007(6)
C5 0.0138(8) 0.0172(8) 0.0150(7) -0.0011(6) 0.0008(6) 0.0013(6)
C6 0.0140(8) 0.0174(8) 0.0167(8) -0.0004(6) 0.0030(6) -0.0003(6)
C7 0.0148(8) 0.0197(9) 0.0158(8) -0.0001(6) -0.0010(6) 0.0001(7)
C8 0.0167(8) 0.0169(8) 0.0155(8) 0.0002(6) 0.0020(6) 0.0018(7)
C9 0.0162(9) 0.0168(9) 0.0173(8) 0.0021(6) 0.0023(6) 0.0002(7)
C10 0.0226(9) 0.0336(11) 0.0123(8) 0.0028(7) 0.0041(7) 0.0018(8)
C11 0.0175(9) 0.0284(10) 0.0177(8) -0.0012(7) 0.0037(7) -0.0014(7)
C12 0.0128(8) 0.0186(9) 0.0192(8) 0.0018(7) 0.0014(6) -0.0027(7)
C13 0.0141(8) 0.0227(9) 0.0121(7) -0.0008(6) -0.0017(6) 0.0001(7)
C14 0.0199(9) 0.0207(9) 0.0164(8) -0.0015(7) -0.0007(7) 0.0000(7)
C15 0.0253(10) 0.0229(9) 0.0160(8) -0.0043(7) -0.0020(7) -0.0003(8)
C16 0.0258(10) 0.0286(10) 0.0223(9) 0.0002(8) -0.0065(7) -0.0045(8)
C17 0.0164(9) 0.0412(12) 0.0261(9) -0.0013(8) -0.0009(7) -0.0051(8)
C18 0.0210(10) 0.0362(12) 0.0305(10) -0.0047(8) -0.0056(8) 0.0057(8)
C19 0.0246(10) 0.0234(10) 0.0241(9) 0.0006(7) -0.0025(7) 0.0058(8)
C20 0.0181(9) 0.0219(9) 0.0203(8) -0.0039(7) -0.0006(7) 0.0007(7)
C21 0.0169(8) 0.0159(8) 0.0133(7) -0.0007(6) 0.0008(6) 0.0005(6)
C22 0.0164(8) 0.0181(9) 0.0174(8) -0.0001(6) 0.0040(6) -0.0012(7)
C23 0.0153(8) 0.0218(9) 0.0171(8) -0.0018(7) 0.0003(6) -0.0023(7)

loop_
_atom_type_symbol
_atom_type_description
_atom_type_scat_dispersion_real
_atom_type_scat_dispersion_imag
_atom_type_scat_source
C C 0.0033 0.0016 'International Tables Vol C Tables 4.2.6.8 and 6.1.1.4'
H H 0.0000 0.0000 'International Tables Vol C Tables 4.2.6.8 and 6.1.1.4'
N N 0.0061 0.0033 'International Tables Vol C Tables 4.2.6.8 and 6.1.1.4'
O O 0.0106 0.0060 'International Tables Vol C Tables 4.2.6.8 and 6.1.1.4'
S S 0.1246 0.1234 'International Tables Vol C Tables 4.2.6.8 and 6.1.1.4'
Cl Cl 0.1484 0.1585 'International Tables Vol C Tables 4.2.6.8 and 6.1.1.4'

loop_
_geom_angle_atom_site_label_1
_geom_angle_atom_site_label_2
_geom_angle_atom_site_label_3
_geom_angle
O4 S1 O2 116.62(8)
O4 S1 N1 108.54(8)
O2 S1 N1 113.41(7)
O4 S1 C4 107.83(8)
O2 S1 C4 107.21(8)
N1 S1 C4 102.08(8)
C9 O1 C10 115.62(13)
C5 N1 S1 122.18(12)
C5 N2 C6 109.56(14)
C5 N2 H2 125.2
C6 N2 H2 125.2
C5 N3 C21 109.04(13)
C5 N3 C13 123.71(14)
C21 N3 C13 127.17(14)
C11 C1 C2 119.67(17)
C11 C1 H1 120.2
C2 C1 H1 120.2
C3 C2 C1 119.55(17)
C3 C2 H2A 120.2
C1 C2 H2A 120.2
C2 C3 C4 122.68(16)
C2 C3 Cl1 115.73(14)
C4 C3 Cl1 121.59(13)
C12 C4 C3 116.11(15)
C12 C4 S1 124.26(13)
C3 C4 S1 119.61(13)
N1 C5 N2 131.18(16)
N1 C5 N3 120.94(15)
N2 C5 N3 107.86(14)
C7 C6 N2 130.84(15)
C7 C6 C21 122.24(15)
N2 C6 C21 106.89(14)
C6 C7 C8 116.97(15)
C6 C7 H7 121.5
C8 C7 H7 121.5
C7 C8 C22 121.17(15)
C7 C8 C9 117.09(15)
C22 C8 C9 121.69(15)
O3 C9 O1 123.77(15)
O3 C9 C8 123.97(16)
O1 C9 C8 112.25(14)
O1 C10 H10A 109.5
O1 C10 H10B 109.5
H10A C10 H10B 109.5
O1 C10 H10C 109.5
H10A C10 H10C 109.5
H10B C10 H10C 109.5
C1 C11 C12 120.71(17)
C1 C11 H11 119.6
C12 C11 H11 119.6
C11 C12 C4 121.24(16)
C11 C12 Cl2 114.17(13)
C4 C12 Cl2 124.59(14)
N3 C13 C20 108.39(13)
N3 C13 C14 108.95(14)
C20 C13 C14 119.97(15)
N3 C13 H13 106.2
C20 C13 H13 106.2
C14 C13 H13 106.2
C13 C14 C15 114.89(14)
C13 C14 H14A 108.5
C15 C14 H14A 108.5
C13 C14 H14B 108.5
C15 C14 H14B 108.5
H14A C14 H14B 107.5
C16 C15 C14 115.38(15)
C16 C15 H15A 108.4
C14 C15 H15A 108.4
C16 C15 H15B 108.4
C14 C15 H15B 108.4
H15A C15 H15B 107.5
C17 C16 C15 116.88(15)
C17 C16 H16A 108.1
C15 C16 H16A 108.1
C17 C16 H16B 108.1
C15 C16 H16B 108.1
H16A C16 H16B 107.3
C18 C17 C16 117.26(17)
C18 C17 H17A 108.0
C16 C17 H17A 108.0
C18 C17 H17B 108.0
C16 C17 H17B 108.0
H17A C17 H17B 107.2
C17 C18 C19 117.21(16)
C17 C18 H18A 108.0
C19 C18 H18A 108.0
C17 C18 H18B 108.0
C19 C18 H18B 108.0
H18A C18 H18B 107.2
C18 C19 C20 115.25(16)
C18 C19 H19A 108.5
C20 C19 H19A 108.5
C18 C19 H19B 108.5
C20 C19 H19B 108.5
H19A C19 H19B 107.5
C13 C20 C19 115.49(14)
C13 C20 H20A 108.4
C19 C20 H20A 108.4
C13 C20 H20B 108.4
C19 C20 H20B 108.4
H20A C20 H20B 107.5
C23 C21 N3 132.52(15)
C23 C21 C6 120.83(15)
N3 C21 C6 106.65(14)
C23 C22 C8 121.23(15)
C23 C22 H22 119.4
C8 C22 H22 119.4
C21 C23 C22 117.55(15)
C21 C23 H23 121.2
C22 C23 H23 121.2

loop_
_geom_bond_atom_site_label_1
_geom_bond_atom_site_label_2
_geom_bond_distance
S1 O4 1.4258(13)
S1 O2 1.4429(12)
S1 N1 1.5971(14)
S1 C4 1.7943(17)
Cl2 C12 1.7280(18)
Cl1 C3 1.7374(17)
O1 C9 1.331(2)
O1 C10 1.4504(19)
O3 C9 1.211(2)
N1 C5 1.320(2)
N2 C5 1.357(2)
N2 C6 1.392(2)
N2 H2 0.8800
N3 C5 1.369(2)
N3 C21 1.398(2)
N3 C13 1.479(2)
C1 C11 1.376(3)
C1 C2 1.384(3)
C1 H1 0.9500
C2 C3 1.382(3)
C2 H2A 0.9500
C3 C4 1.406(2)
C4 C12 1.404(2)
C6 C7 1.380(2)
C6 C21 1.399(2)
C7 C8 1.394(2)
C7 H7 0.9500
C8 C22 1.404(2)
C8 C9 1.490(2)
C10 H10A 0.9800
C10 H10B 0.9800
C10 H10C 0.9800
C11 C12 1.392(2)
C11 H11 0.9500
C13 C20 1.534(2)
C13 C14 1.535(2)
C13 H13 1.0000
C14 C15 1.540(2)
C14 H14A 0.9900
C14 H14B 0.9900
C15 C16 1.530(3)
C15 H15A 0.9900
C15 H15B 0.9900
C16 C17 1.523(3)
C16 H16A 0.9900
C16 H16B 0.9900
C17 C18 1.520(3)
C17 H17A 0.9900
C17 H17B 0.9900
C18 C19 1.534(3)
C18 H18A 0.9900
C18 H18B 0.9900
C19 C20 1.538(2)
C19 H19A 0.9900
C19 H19B 0.9900
C20 H20A 0.9900
C20 H20B 0.9900
C21 C23 1.387(2)
C22 C23 1.389(2)
C22 H22 0.9500
C23 H23 0.9500
